data_2228930
loop_
_publ_author_name
'Karada\(g, Asl\?i Tosyal\?i'
'Atalay, \,Sehriman'
'Gen\,c, Hasan'

_publ_section_title
;
 2-[(<i>E</i>)-2-Hydroxy-5-(trifluoromethoxy)benzylideneamino]-4-methylphenol
;
_journal_coeditor_code ZQ2072
_journal_issue 1
_journal_name_full 'Acta Crystallographica Section E'
_journal_page_first o95
_journal_paper_doi 10.1107/S1600536810050579
_journal_volume 67
_journal_year 2011
_chemical_formula_iupac 'C15 H12 F3 N O3'
_chemical_formula_moiety 'C15 H12 F3 N O3'
_chemical_formula_sum 'C15 H12 F3 N O3'
_chemical_formula_weight 311.26
_chemical_name_systematic
;
2-[(<i>E</i>)-2-Hydroxy-5-(trifluoromethoxy)benzylideneamino]-4-methylphenol
;
_space_group_IT_number 2
_symmetry_cell_setting triclinic
_symmetry_space_group_name_Hall '-P 1'
_symmetry_space_group_name_H-M 'P -1'
_atom_sites_solution_hydrogens geom
_atom_sites_solution_primary direct
_atom_sites_solution_secondary difmap
_audit_creation_method SHELXL-97
_cell_angle_alpha 82.171(6)
_cell_angle_beta 88.034(6)
_cell_angle_gamma 85.622(6)
_cell_formula_units_Z 2
_cell_length_a 6.4730(5)
_cell_length_b 8.4435(6)
_cell_length_c 13.0369(9)
_cell_measurement_reflns_used 7349
_cell_measurement_temperature 293(2)
_cell_measurement_theta_max 27.91
_cell_measurement_theta_min 1.58
_cell_volume 703.62(9)
_computing_cell_refinement 'X-AREA (Stoe & Cie, 2002)'
_computing_data_collection 'X-AREA (Stoe & Cie, 2002)'
_computing_data_reduction 'X-RED32 (Stoe & Cie, 2002)'
_computing_molecular_graphics 'ORTEP-3 for Windows (Farrugia, 1997) and PLATON (Spek, 2009)'
_computing_publication_material 'WinGX (Farrugia, 1999)'
_computing_structure_refinement 'SHELXL97 (Sheldrick, 2008)'
_computing_structure_solution 'SHELXS97 (Sheldrick, 2008)'
_diffrn_ambient_temperature 293(2)
_diffrn_detector_area_resol_mean 6.67
_diffrn_measured_fraction_theta_full 1.000
_diffrn_measured_fraction_theta_max 1.000
_diffrn_measurement_device_type 'Stoe IPDS 2'
_diffrn_measurement_method 'rotation method'
_diffrn_radiation_monochromator graphite
_diffrn_radiation_source 'fine-focus sealed tube'
_diffrn_radiation_type MoK\a
_diffrn_radiation_wavelength 0.71073
_diffrn_reflns_av_R_equivalents 0.0781
_diffrn_reflns_av_sigmaI/netI 0.0784
_diffrn_reflns_limit_h_max 7
_diffrn_reflns_limit_h_min -7
_diffrn_reflns_limit_k_max 10
_diffrn_reflns_limit_k_min -10
_diffrn_reflns_limit_l_max 16
_diffrn_reflns_limit_l_min -16
_diffrn_reflns_number 11152
_diffrn_reflns_theta_full 26.00
_diffrn_reflns_theta_max 26.00
_diffrn_reflns_theta_min 1.58
_exptl_absorpt_coefficient_mu 0.128
_exptl_absorpt_correction_T_max 0.995
_exptl_absorpt_correction_T_min 0.953
_exptl_absorpt_correction_type integration
_exptl_absorpt_process_details '(X-RED32; Stoe & Cie, 2002)'
_exptl_crystal_colour yellow
_exptl_crystal_density_diffrn 1.469
_exptl_crystal_density_method 'not measured'
_exptl_crystal_description prism
_exptl_crystal_F_000 320
_exptl_crystal_size_max 0.580
_exptl_crystal_size_mid 0.267
_exptl_crystal_size_min 0.030
_refine_diff_density_max 0.104
_refine_diff_density_min -0.136
_refine_ls_extinction_method none
_refine_ls_goodness_of_fit_ref 0.889
_refine_ls_hydrogen_treatment mixed
_refine_ls_matrix_type full
_refine_ls_number_parameters 236
_refine_ls_number_reflns 2762
_refine_ls_number_restraints 3
_refine_ls_restrained_S_all 0.888
_refine_ls_R_factor_all 0.1311
_refine_ls_R_factor_gt 0.0476
_refine_ls_shift/su_max 0.001
_refine_ls_shift/su_mean 0.000
_refine_ls_structure_factor_coef Fsqd
_refine_ls_weighting_details 'w=1/[\s^2^(Fo^2^)+(0.0202P)^2^] where P=(Fo^2^+2Fc^2^)/3'
_refine_ls_weighting_scheme calc
_refine_ls_wR_factor_gt 0.0614
_refine_ls_wR_factor_ref 0.0768
_reflns_number_gt 1328
_reflns_number_total 2762
_reflns_threshold_expression I>2sigma(I)
_cod_data_source_file zq2072.cif
_cod_data_source_block I
_cod_database_code 2228930
_cod_database_fobs_code 2228930

loop_
_symmetry_equiv_pos_as_xyz
'x, y, z'
'-x, -y, -z'

loop_
_atom_site_type_symbol
_atom_site_label
_atom_site_fract_x
_atom_site_fract_y
_atom_site_fract_z
_atom_site_U_iso_or_equiv
_atom_site_adp_type
_atom_site_calc_flag
_atom_site_refinement_flags
_atom_site_occupancy
_atom_site_disorder_assembly
_atom_site_disorder_group
C C16 0.9623(6) 0.7727(5) 0.9480(2) 0.0728(9) Uani d D 1 . .
H H1A -0.054(5) 0.899(4) 0.399(2) 0.114(12) Uiso d . 1 . .
H H111 0.303(4) 0.857(3) 0.540(2) 0.097(10) Uiso d . 1 . .
C C1 0.7674(4) 0.9053(3) 0.81076(18) 0.0484(6) Uani d . 1 . .
C C2 0.5942(4) 0.9960(3) 0.84348(18) 0.0561(7) Uani d . 1 A .
H H2 0.5980 1.0412 0.9045 0.067 Uiso calc R 1 . .
C C3 0.4201(4) 1.0184(3) 0.78629(18) 0.0544(7) Uani d . 1 . .
H H3 0.3059 1.0792 0.8089 0.065 Uiso calc R 1 A .
C C4 0.4088(4) 0.9514(3) 0.69342(17) 0.0462(6) Uani d . 1 A .
C C5 0.5886(4) 0.8589(3) 0.66153(16) 0.0427(6) Uani d . 1 . .
C C6 0.7678(4) 0.8403(3) 0.72199(18) 0.0486(6) Uani d . 1 A .
H H6 0.8861 0.7830 0.7005 0.058 Uiso calc R 1 . .
C C7 0.3895(4) 0.7180(3) 0.42719(17) 0.0424(6) Uani d . 1 A .
C C8 0.1917(4) 0.7462(3) 0.38710(18) 0.0477(6) Uani d . 1 . .
C C9 0.1518(4) 0.6878(3) 0.29666(19) 0.0592(7) Uani d . 1 . .
H H9 0.0212 0.7074 0.2680 0.071 Uiso calc R 1 . .
C C10 0.3056(4) 0.6007(3) 0.2487(2) 0.0602(8) Uani d . 1 . .
H H10 0.2760 0.5618 0.1879 0.072 Uiso calc R 1 . .
C C11 0.5026(4) 0.5689(3) 0.28793(18) 0.0500(6) Uani d . 1 . .
C C12 0.5427(4) 0.6285(3) 0.37817(17) 0.0464(6) Uani d . 1 . .
H H12 0.6736 0.6087 0.4065 0.056 Uiso calc R 1 . .
C C13 0.6709(4) 0.4766(3) 0.2318(2) 0.0702(8) Uani d . 1 . .
H H13A 0.7443 0.5501 0.1838 0.105 Uiso calc R 1 . .
H H13B 0.6093 0.4019 0.1950 0.105 Uiso calc R 1 . .
H H13C 0.7657 0.4194 0.2812 0.105 Uiso calc R 1 . .
C C14 0.5861(4) 0.7821(3) 0.57199(17) 0.0442(6) Uani d . 1 A .
H H14 0.7059 0.7253 0.5516 0.053 Uiso calc R 1 . .
F F1A 0.8285(13) 0.808(3) 1.0198(5) 0.120(4) Uani d PD 0.61(5) A 1
F F2B 0.952(2) 0.6343(7) 0.9169(9) 0.106(3) Uani d PD 0.61(5) A 1
F F3A 1.1534(11) 0.7647(17) 0.9796(12) 0.103(3) Uani d PD 0.61(5) A 1
F F1B 0.819(2) 0.769(3) 1.0204(10) 0.141(7) Uani d PD 0.39(5) A 2
F F2A 0.916(4) 0.6340(8) 0.9273(14) 0.110(6) Uani d PD 0.39(5) A 2
F F3B 1.122(4) 0.771(3) 1.007(3) 0.154(8) Uani d PD 0.39(5) A 2
N N1 0.4201(3) 0.7886(2) 0.51702(14) 0.0433(5) Uani d . 1 . .
O O1 0.0485(3) 0.8293(2) 0.44187(13) 0.0619(5) Uani d . 1 . .
O O2 0.2431(2) 0.9701(2) 0.63948(12) 0.0576(5) Uani d . 1 . .
O O33 0.9507(3) 0.8897(2) 0.86952(14) 0.0682(6) Uani d . 1 A .

loop_
_atom_site_aniso_label
_atom_site_aniso_U_11
_atom_site_aniso_U_22
_atom_site_aniso_U_33
_atom_site_aniso_U_12
_atom_site_aniso_U_13
_atom_site_aniso_U_23
C16 0.093(3) 0.080(3) 0.0477(19) 0.007(2) -0.0135(18) -0.0181(19)
C1 0.0470(17) 0.0509(17) 0.0475(14) -0.0074(14) -0.0058(12) -0.0040(13)
C2 0.0695(19) 0.0587(18) 0.0424(14) -0.0121(15) 0.0007(13) -0.0112(13)
C3 0.0542(17) 0.0556(18) 0.0531(15) 0.0019(14) 0.0066(13) -0.0113(13)
C4 0.0469(16) 0.0454(16) 0.0456(14) -0.0011(13) -0.0006(12) -0.0048(12)
C5 0.0419(16) 0.0447(16) 0.0411(13) -0.0005(13) 0.0000(12) -0.0060(12)
C6 0.0441(16) 0.0467(16) 0.0540(15) -0.0001(12) -0.0006(12) -0.0049(13)
C7 0.0465(17) 0.0377(15) 0.0430(14) -0.0025(13) 0.0011(12) -0.0060(11)
C8 0.0465(16) 0.0452(17) 0.0508(14) -0.0001(13) -0.0013(12) -0.0054(13)
C9 0.0595(19) 0.0566(18) 0.0634(17) -0.0042(15) -0.0145(14) -0.0108(14)
C10 0.072(2) 0.0552(19) 0.0583(16) -0.0090(16) -0.0038(15) -0.0207(14)
C11 0.0616(18) 0.0391(16) 0.0499(14) -0.0065(13) 0.0073(12) -0.0089(12)
C12 0.0453(16) 0.0418(16) 0.0510(15) 0.0005(13) 0.0001(12) -0.0042(12)
C13 0.080(2) 0.0564(18) 0.0773(19) -0.0037(16) 0.0181(16) -0.0256(15)
C14 0.0404(16) 0.0428(16) 0.0470(14) 0.0040(12) 0.0026(12) -0.0023(12)
F1A 0.153(7) 0.149(9) 0.046(4) 0.051(4) 0.002(4) -0.007(4)
F2B 0.127(5) 0.085(7) 0.106(5) 0.031(5) -0.024(4) -0.030(5)
F3A 0.069(6) 0.158(5) 0.078(5) 0.007(3) -0.048(3) -0.003(4)
F1B 0.190(14) 0.108(9) 0.098(10) 0.030(6) 0.077(11) 0.037(7)
F2A 0.189(14) 0.045(7) 0.094(8) -0.013(7) -0.087(9) 0.019(6)
F3B 0.22(2) 0.165(10) 0.082(11) -0.021(10) -0.082(9) -0.007(7)
N1 0.0387(13) 0.0436(14) 0.0467(12) 0.0048(10) -0.0011(10) -0.0063(10)
O1 0.0488(11) 0.0748(14) 0.0604(11) 0.0158(10) -0.0036(9) -0.0138(10)
O2 0.0461(11) 0.0673(13) 0.0592(10) 0.0141(9) -0.0051(9) -0.0173(9)
O33 0.0648(14) 0.0784(14) 0.0620(12) -0.0158(11) -0.0203(10) -0.0008(11)

loop_
_atom_type_symbol
_atom_type_description
_atom_type_scat_dispersion_real
_atom_type_scat_dispersion_imag
_atom_type_scat_source
C C 0.0033 0.0016 'International Tables Vol C Tables 4.2.6.8 and 6.1.1.4'
H H 0.0000 0.0000 'International Tables Vol C Tables 4.2.6.8 and 6.1.1.4'
F F 0.0171 0.0103 'International Tables Vol C Tables 4.2.6.8 and 6.1.1.4'
N N 0.0061 0.0033 'International Tables Vol C Tables 4.2.6.8 and 6.1.1.4'
O O 0.0106 0.0060 'International Tables Vol C Tables 4.2.6.8 and 6.1.1.4'

loop_
_geom_angle_atom_site_label_1
_geom_angle_atom_site_label_2
_geom_angle_atom_site_label_3
_geom_angle_site_symmetry_1
_geom_angle_site_symmetry_3
_geom_angle
_geom_angle_publ_flag
F2B C16 F1B . . 101.8(16) ?
F2A C16 F1A . . 105(2) ?
F2A C16 F3A . . 110.3(14) ?
F1A C16 F3A . . 111.9(7) ?
F2B C16 F3B . . 110.6(14) ?
F1B C16 F3B . . 97.7(19) ?
F2B C16 O33 . . 111.3(5) ?
F2A C16 O33 . . 115.5(7) ?
F1B C16 O33 . . 119.0(11) ?
F1A C16 O33 . . 108.7(9) ?
F3A C16 O33 . . 105.6(7) ?
F3B C16 O33 . . 115.1(14) ?
C6 C1 C2 . . 121.3(2) ?
C6 C1 O33 . . 119.5(2) ?
C2 C1 O33 . . 119.0(2) ?
C3 C2 C1 . . 120.1(2) ?
C3 C2 H2 . . 119.9 ?
C1 C2 H2 . . 119.9 ?
C2 C3 C4 . . 121.4(2) ?
C2 C3 H3 . . 119.3 ?
C4 C3 H3 . . 119.3 ?
O2 C4 C3 . . 121.8(2) ?
O2 C4 C5 . . 120.8(2) ?
C3 C4 C5 . . 117.3(2) ?
C6 C5 C14 . . 119.7(2) ?
C6 C5 C4 . . 119.7(2) ?
C14 C5 C4 . . 120.6(2) ?
C1 C6 C5 . . 120.1(2) ?
C1 C6 H6 . . 120.0 ?
C5 C6 H6 . . 120.0 ?
C8 C7 C12 . . 120.4(2) ?
C8 C7 N1 . . 115.3(2) ?
C12 C7 N1 . . 124.3(2) ?
O1 C8 C9 . . 124.3(2) ?
O1 C8 C7 . . 116.8(2) ?
C9 C8 C7 . . 118.9(2) ?
C10 C9 C8 . . 119.9(2) ?
C10 C9 H9 . . 120.1 ?
C8 C9 H9 . . 120.1 ?
C9 C10 C11 . . 122.3(2) ?
C9 C10 H10 . . 118.8 ?
C11 C10 H10 . . 118.8 ?
C12 C11 C10 . . 117.7(2) ?
C12 C11 C13 . . 121.1(2) ?
C10 C11 C13 . . 121.2(2) ?
C11 C12 C7 . . 120.7(2) ?
C11 C12 H12 . . 119.6 ?
C7 C12 H12 . . 119.6 ?
C11 C13 H13A . . 109.5 ?
C11 C13 H13B . . 109.5 ?
H13A C13 H13B . . 109.5 ?
C11 C13 H13C . . 109.5 ?
H13A C13 H13C . . 109.5 ?
H13B C13 H13C . . 109.5 ?
N1 C14 C5 . . 121.7(2) ?
N1 C14 H14 . . 119.1 ?
C5 C14 H14 . . 119.1 ?
C14 N1 C7 . . 129.2(2) ?
C14 N1 H111 . . 114.7(17) ?
C7 N1 H111 . . 116.0(17) ?
C8 O1 H1A . . 114.9(17) ?
C16 O33 C1 . . 116.4(2) ?

loop_
_geom_bond_atom_site_label_1
_geom_bond_atom_site_label_2
_geom_bond_site_symmetry_2
_geom_bond_distance
_geom_bond_publ_flag
C16 F2B . 1.294(5) ?
C16 F2A . 1.295(5) ?
C16 F1B . 1.302(6) ?
C16 F1A . 1.303(5) ?
C16 F3A . 1.312(5) ?
C16 F3B . 1.312(6) ?
C16 O33 . 1.322(3) ?
C1 C6 . 1.347(3) ?
C1 C2 . 1.396(3) ?
C1 O33 . 1.422(3) ?
C2 C3 . 1.360(3) ?
C2 H2 . 0.9300 ?
C3 C4 . 1.411(3) ?
C3 H3 . 0.9300 ?
C4 O2 . 1.291(3) ?
C4 C5 . 1.433(3) ?
C5 C6 . 1.411(3) ?
C5 C14 . 1.412(3) ?
C6 H6 . 0.9300 ?
C7 C8 . 1.391(3) ?
C7 C12 . 1.392(3) ?
C7 N1 . 1.411(3) ?
C8 O1 . 1.362(3) ?
C8 C9 . 1.378(3) ?
C9 C10 . 1.376(3) ?
C9 H9 . 0.9300 ?
C10 C11 . 1.383(3) ?
C10 H10 . 0.9300 ?
C11 C12 . 1.381(3) ?
C11 C13 . 1.517(3) ?
C12 H12 . 0.9300 ?
C13 H13A . 0.9600 ?
C13 H13B . 0.9600 ?
C13 H13C . 0.9600 ?
C14 N1 . 1.305(3) ?
C14 H14 . 0.9300 ?
N1 H111 . 0.98(3) ?
O1 H1A . 0.99(3) ?

loop_
_geom_hbond_atom_site_label_D
_geom_hbond_atom_site_label_H
_geom_hbond_atom_site_label_A
_geom_hbond_site_symmetry_A
_geom_hbond_distance_DH
_geom_hbond_distance_HA
_geom_hbond_distance_DA
_geom_hbond_angle_DHA
N1 H111 O1 . 0.99(3) 2.16(3) 2.610(3) 106(2)
N1 H111 O2 . 0.99(3) 1.72(3) 2.546(2) 138(2)
O1 H1A O2 2_576 0.99(3) 1.63(3) 2.591(2) 164(3)

loop_
_geom_torsion_atom_site_label_1
_geom_torsion_atom_site_label_2
_geom_torsion_atom_site_label_3
_geom_torsion_atom_site_label_4
_geom_torsion_site_symmetry_1
_geom_torsion_site_symmetry_2
_geom_torsion_site_symmetry_3
_geom_torsion_site_symmetry_4
_geom_torsion
_geom_torsion_publ_flag
C6 C1 C2 C3 . . . . 0.9(4) ?
O33 C1 C2 C3 . . . . 177.2(2) ?
C1 C2 C3 C4 . . . . 0.1(4) ?
C2 C3 C4 O2 . . . . 179.0(3) ?
C2 C3 C4 C5 . . . . -0.1(4) ?
O2 C4 C5 C6 . . . . -180.0(2) ?
C3 C4 C5 C6 . . . . -0.9(3) ?
O2 C4 C5 C14 . . . . -1.9(4) ?
C3 C4 C5 C14 . . . . 177.2(2) ?
C2 C1 C6 C5 . . . . -2.0(4) ?
O33 C1 C6 C5 . . . . -178.2(2) ?
C14 C5 C6 C1 . . . . -176.1(2) ?
C4 C5 C6 C1 . . . . 1.9(4) ?
C12 C7 C8 O1 . . . . 177.5(2) ?
N1 C7 C8 O1 . . . . -3.8(3) ?
C12 C7 C8 C9 . . . . -1.8(4) ?
N1 C7 C8 C9 . . . . 176.9(2) ?
O1 C8 C9 C10 . . . . -177.9(3) ?
C7 C8 C9 C10 . . . . 1.3(4) ?
C8 C9 C10 C11 . . . . -0.2(4) ?
C9 C10 C11 C12 . . . . -0.3(4) ?
C9 C10 C11 C13 . . . . -178.2(3) ?
C10 C11 C12 C7 . . . . -0.3(3) ?
C13 C11 C12 C7 . . . . 177.7(3) ?
C8 C7 C12 C11 . . . . 1.3(4) ?
N1 C7 C12 C11 . . . . -177.3(2) ?
C6 C5 C14 N1 . . . . 176.1(2) ?
C4 C5 C14 N1 . . . . -1.9(3) ?
C5 C14 N1 C7 . . . . -179.0(2) ?
C8 C7 N1 C14 . . . . 179.2(3) ?
C12 C7 N1 C14 . . . . -2.1(4) ?
F2B C16 O33 C1 . . . . 60.1(7) ?
F2A C16 O33 C1 . . . . 48.0(16) ?
F1B C16 O33 C1 . . . . -57.8(14) ?
F1A C16 O33 C1 . . . . -69.6(9) ?
F3A C16 O33 C1 . . . . 170.2(7) ?
F3B C16 O33 C1 . . . . -173.1(19) ?
C6 C1 O33 C16 . . . . -97.4(3) ?
C2 C1 O33 C16 . . . . 86.3(3) ?
